data_1558397
loop_
_publ_author_name
'Ding, Wei'
'Wang, Chen'
'Tan, Jie Ren'
'Ho, Chang Chin'
'Le\'on, Felix'
'Garcia, Felipe'
'Yoshikai, Naohiko'

_publ_section_title
;
 Site-selective aromatic C--H \l3-iodanation with cyclic iodine(III)
 electrophile in solution and solid phases
;
_journal_name_full 'Chemical Science'
_journal_paper_doi 10.1039/D0SC02737E
_journal_year 2020
_chemical_formula_sum 'C17 H10 F6 I N O3'
_chemical_formula_weight 517.16
_chemical_melting_point 272.0(10)
_space_group_crystal_system triclinic
_space_group_IT_number 2
_space_group_name_Hall '-P 1'
_space_group_name_H-M_alt 'P -1'
_atom_sites_solution_hydrogens geom
_atom_sites_solution_primary dual
_audit_update_record
;
2020-02-03 deposited with the CCDC.	2020-06-22 downloaded from the CCDC.
;
_cell_angle_alpha 74.8246(15)
_cell_angle_beta 86.9207(15)
_cell_angle_gamma 83.5890(14)
_cell_formula_units_Z 2
_cell_length_a 7.5364(3)
_cell_length_b 8.1598(3)
_cell_length_c 14.6308(6)
_cell_measurement_reflns_used 7468
_cell_measurement_temperature 100.(2)
_cell_measurement_theta_max 31.4720
_cell_measurement_theta_min 2.5997
_cell_volume 862.64(6)
_computing_cell_refinement 'SAINT V8.38A (Bruker AXS Inc., 2017)'
_computing_data_collection 'APEX3 (Bruker AXS Inc., 2018)'
_computing_data_reduction 'SAINT V8.38A (Bruker AXS Inc., 2017)'
_computing_molecular_graphics 'XP (Bruker AXS Inc., 2018)'
_computing_publication_material 'APEX3 (Bruker AXS Inc., 2018)'
_computing_structure_refinement 'SHELXL-2018/3 (Sheldrick, 2018)'
_computing_structure_solution 'XT, VERSION 2014/5'
_diffrn_ambient_temperature 100.(2)
_diffrn_detector_area_resol_mean 7.4074
_diffrn_measured_fraction_theta_full 0.995
_diffrn_measured_fraction_theta_max 0.995
_diffrn_measurement_device_type 'Photon II CPADs detector'
_diffrn_measurement_method 'phi and omega scans'
_diffrn_radiation_monochromator 'Multilayer Mirror'
_diffrn_radiation_type MoK\a
_diffrn_radiation_wavelength 0.71073
_diffrn_reflns_av_R_equivalents 0.0585
_diffrn_reflns_av_unetI/netI 0.0737
_diffrn_reflns_limit_h_max 11
_diffrn_reflns_limit_h_min -7
_diffrn_reflns_limit_k_max 12
_diffrn_reflns_limit_k_min -12
_diffrn_reflns_limit_l_max 22
_diffrn_reflns_limit_l_min -22
_diffrn_reflns_number 20823
_diffrn_reflns_theta_full 33.80
_diffrn_reflns_theta_max 33.80
_diffrn_reflns_theta_min 2.60
_diffrn_source 'Incoatec microfocus source'
_diffrn_source_type 'Bruker D8 Quest'
_exptl_absorpt_coefficient_mu 1.938
_exptl_absorpt_correction_T_max 0.83
_exptl_absorpt_correction_T_min 0.66
_exptl_absorpt_correction_type multi-scan
_exptl_absorpt_process_details
;
SADABS-2016/2 - Bruker AXS area detector scaling and absorption correction
;
_exptl_crystal_colour colourless
_exptl_crystal_density_diffrn 1.991
_exptl_crystal_density_method 'not measured'
_exptl_crystal_description block
_exptl_crystal_F_000 500
_exptl_crystal_recrystallization_method 'Re-crystallisation from solvent: CH2Cl2 and hexane'
_exptl_crystal_size_max 0.200
_exptl_crystal_size_mid 0.140
_exptl_crystal_size_min 0.100
_refine_diff_density_max 0.770
_refine_diff_density_min -1.134
_refine_ls_extinction_method none
_refine_ls_goodness_of_fit_ref 1.050
_refine_ls_hydrogen_treatment constr
_refine_ls_matrix_type full
_refine_ls_number_parameters 254
_refine_ls_number_reflns 6892
_refine_ls_number_restraints 0
_refine_ls_restrained_S_all 1.050
_refine_ls_R_factor_all 0.0633
_refine_ls_R_factor_gt 0.0439
_refine_ls_shift/su_max 0.001
_refine_ls_shift/su_mean 0.000
_refine_ls_structure_factor_coef Fsqd
_refine_ls_weighting_details 'w=1/[\s^2^(Fo^2^)+(0.0148P)^2^+0.7450P] where P=(Fo^2^+2Fc^2^)/3'
_refine_ls_weighting_scheme calc
_refine_ls_wR_factor_gt 0.0714
_refine_ls_wR_factor_ref 0.0791
_reflns_number_gt 5554
_reflns_number_total 6892
_reflns_threshold_expression 'I > 2\s(I)'
_cod_data_source_file d0sc02737e2.cif
_cod_data_source_block yoshi95m
_cod_depositor_comments
;
The following automatic conversions were performed:

data item '_chemical_melting_point' value '271-273' was changed to
'272.0(10)' -- the average value was taken and precision was
estimated.

data item '_exptl_absorpt_correction_type' value 'Multi-Scan' was
changed to 'multi-scan' in accordance with the
/home/data/users/saulius/crontab/automatic-downloads/rss-feeds/RSC/lib/dictionaries/cif_core.dic
dictionary named 'cif_core.dic' version 2.4.2 last updated on
2011-04-26.

Automatic conversion script
Id: cif_fix_values 7556 2019-12-06 15:28:31Z antanas 
;
_cod_database_code 1558397

loop_
_space_group_symop_operation_xyz
'x, y, z'
'-x, -y, -z'

loop_
_atom_site_type_symbol
_atom_site_label
_atom_site_fract_x
_atom_site_fract_y
_atom_site_fract_z
_atom_site_U_iso_or_equiv
_atom_site_adp_type
_atom_site_calc_flag
_atom_site_refinement_flags_adp
_atom_site_refinement_flags_occupancy
_atom_site_refinement_flags_posn
_atom_site_occupancy
_atom_site_disorder_assembly
_atom_site_disorder_group
C C1 0.5841(4) 0.3201(3) 0.23384(18) 0.0160(5) Uani d . . . 1 . .
C C2 0.4802(3) 0.4691(3) 0.23941(18) 0.0166(5) Uani d . . . 1 . .
H H2 0.400367 0.470823 0.291741 0.02 Uiso calc U . R 1 . .
C C3 0.4960(4) 0.6151(3) 0.16662(19) 0.0187(5) Uani d . . . 1 . .
H H3 0.427705 0.719134 0.168942 0.022 Uiso calc U . R 1 . .
C C4 0.6119(4) 0.6088(4) 0.09028(19) 0.0203(5) Uani d . . . 1 . .
H H4 0.621256 0.708555 0.040023 0.024 Uiso calc U . R 1 . .
C C5 0.7145(4) 0.4580(4) 0.08663(19) 0.0192(5) Uani d . . . 1 . .
H H5 0.793483 0.455783 0.034026 0.023 Uiso calc U . R 1 . .
C C6 0.7026(4) 0.3097(3) 0.15957(18) 0.0162(5) Uani d . . . 1 . .
C C7 0.8108(4) 0.1369(3) 0.16156(18) 0.0167(5) Uani d . . . 1 . .
C C8 0.7583(4) 0.0735(4) 0.0774(2) 0.0225(6) Uani d . . . 1 . .
C C9 1.0122(4) 0.1589(4) 0.15599(19) 0.0210(6) Uani d . . . 1 . .
C C10 0.3793(4) 0.2079(3) 0.42896(18) 0.0158(5) Uani d . . . 1 . .
C C11 0.1977(3) 0.1838(3) 0.43380(18) 0.0159(5) Uani d . . . 1 . .
H H11 0.146078 0.132579 0.391699 0.019 Uiso calc U . R 1 . .
C C12 0.0989(3) 0.2396(3) 0.50396(18) 0.0144(5) Uani d . . . 1 . .
C C13 0.1734(3) 0.3122(3) 0.56713(17) 0.0124(4) Uani d . . . 1 . .
C C14 0.3519(3) 0.3369(3) 0.56214(18) 0.0155(5) Uani d . . . 1 . .
H H14 0.402095 0.388941 0.604347 0.019 Uiso calc U . R 1 . .
C C15 0.4552(3) 0.2815(3) 0.49175(18) 0.0160(5) Uani d . . . 1 . .
H H15 0.57941 0.29404 0.486446 0.019 Uiso calc U . R 1 . .
C C16 -0.1167(4) 0.2876(3) 0.60748(19) 0.0176(5) Uani d . . . 1 . .
C C17 0.0545(4) 0.3994(4) 0.71469(19) 0.0207(6) Uani d . . . 1 . .
H H17A -0.062233 0.407915 0.746921 0.031 Uiso calc U . R 1 . .
H H17B 0.100914 0.511295 0.697649 0.031 Uiso calc U . R 1 . .
H H17C 0.137589 0.31654 0.756999 0.031 Uiso calc U . R 1 . .
F F1 0.5838(2) 0.0510(2) 0.08540(14) 0.0347(4) Uani d . . . 1 . .
F F2 0.8472(3) -0.0766(2) 0.07548(12) 0.0282(4) Uani d . . . 1 . .
F F3 0.7840(3) 0.1803(2) -0.00754(12) 0.0280(4) Uani d . . . 1 . .
F F4 1.1133(2) 0.0105(2) 0.16745(13) 0.0308(4) Uani d . . . 1 . .
F F5 1.0676(2) 0.2620(2) 0.07499(12) 0.0283(4) Uani d . . . 1 . .
F F6 1.0529(3) 0.2264(3) 0.22571(13) 0.0346(5) Uani d . . . 1 . .
I I1 0.56286(2) 0.09166(2) 0.34153(2) 0.01746(5) Uani d . . . 1 . .
N N1 0.0357(3) 0.3437(3) 0.62921(15) 0.0150(4) Uani d . . . 1 . .
O O1 0.7790(3) 0.0157(3) 0.24262(14) 0.0267(5) Uani d . . . 1 . .
O O2 -0.0795(2) 0.2257(3) 0.52724(13) 0.0186(4) Uani d . . . 1 . .
O O3 -0.2617(3) 0.2882(3) 0.64531(15) 0.0240(4) Uani d . . . 1 . .

loop_
_atom_site_aniso_label
_atom_site_aniso_U_11
_atom_site_aniso_U_22
_atom_site_aniso_U_33
_atom_site_aniso_U_12
_atom_site_aniso_U_13
_atom_site_aniso_U_23
C1 0.0191(12) 0.0150(12) 0.0127(11) -0.0003(10) 0.0014(10) -0.0022(9)
C2 0.0169(11) 0.0168(12) 0.0160(12) 0.0003(10) 0.0007(10) -0.0051(10)
C3 0.0200(12) 0.0137(12) 0.0203(13) 0.0024(10) -0.0011(10) -0.0020(10)
C4 0.0238(13) 0.0180(13) 0.0168(13) -0.0031(11) -0.0020(11) 0.0003(10)
C5 0.0228(13) 0.0216(13) 0.0127(12) -0.0020(11) 0.0041(10) -0.0044(10)
C6 0.0196(12) 0.0146(12) 0.0139(12) 0.0003(10) 0.0002(10) -0.0039(10)
C7 0.0215(12) 0.0153(12) 0.0117(11) 0.0005(10) 0.0052(10) -0.0029(9)
C8 0.0222(13) 0.0184(13) 0.0277(15) -0.0004(11) 0.0024(12) -0.0087(12)
C9 0.0247(13) 0.0232(14) 0.0158(13) 0.0040(12) -0.0024(11) -0.0083(11)
C10 0.0188(11) 0.0149(12) 0.0117(11) 0.0016(10) 0.0023(9) -0.0017(9)
C11 0.0163(11) 0.0177(12) 0.0142(12) 0.0015(10) -0.0011(9) -0.0059(10)
C12 0.0114(10) 0.0149(11) 0.0168(12) -0.0011(9) -0.0006(9) -0.0040(10)
C13 0.0129(10) 0.0127(11) 0.0114(11) 0.0008(9) 0.0006(9) -0.0041(9)
C14 0.0151(11) 0.0137(11) 0.0185(12) -0.0030(10) -0.0014(10) -0.0045(10)
C15 0.0146(11) 0.0147(12) 0.0171(12) -0.0015(10) 0.0008(9) -0.0016(10)
C16 0.0153(11) 0.0190(13) 0.0192(13) 0.0019(10) -0.0019(10) -0.0071(11)
C17 0.0192(12) 0.0251(14) 0.0216(14) 0.0024(11) -0.0015(10) -0.0146(12)
F1 0.0232(9) 0.0336(11) 0.0528(12) -0.0049(8) 0.0013(8) -0.0205(10)
F2 0.0347(10) 0.0195(8) 0.0328(10) 0.0036(8) 0.0009(8) -0.0139(8)
F3 0.0387(10) 0.0286(9) 0.0176(8) -0.0004(8) -0.0033(7) -0.0084(7)
F4 0.0261(9) 0.0293(10) 0.0353(10) 0.0104(8) 0.0013(8) -0.0112(8)
F5 0.0230(8) 0.0344(10) 0.0258(9) -0.0063(8) 0.0067(7) -0.0046(8)
F6 0.0352(10) 0.0440(12) 0.0304(10) 0.0069(9) -0.0114(8) -0.0226(9)
I1 0.02072(8) 0.01379(8) 0.01467(8) 0.00243(6) 0.00549(6) -0.00089(6)
N1 0.0130(9) 0.0181(10) 0.0152(10) 0.0004(9) 0.0002(8) -0.0076(9)
O1 0.0365(12) 0.0163(10) 0.0202(10) 0.0071(9) 0.0133(9) 0.0012(8)
O2 0.0109(8) 0.0271(10) 0.0214(10) -0.0020(8) 0.0004(7) -0.0125(8)
O3 0.0120(8) 0.0344(12) 0.0280(11) -0.0009(8) 0.0028(8) -0.0137(9)

loop_
_atom_type_symbol
_atom_type_description
_atom_type_scat_dispersion_real
_atom_type_scat_dispersion_imag
_atom_type_scat_source
C C 0.0033 0.0016 'International Tables Vol C Tables 4.2.6.8 and 6.1.1.4'
H H 0.0000 0.0000 'International Tables Vol C Tables 4.2.6.8 and 6.1.1.4'
F F 0.0171 0.0103 'International Tables Vol C Tables 4.2.6.8 and 6.1.1.4'
I I -0.4742 1.8119 'International Tables Vol C Tables 4.2.6.8 and 6.1.1.4'
N N 0.0061 0.0033 'International Tables Vol C Tables 4.2.6.8 and 6.1.1.4'
O O 0.0106 0.0060 'International Tables Vol C Tables 4.2.6.8 and 6.1.1.4'

loop_
_geom_angle_atom_site_label_1
_geom_angle_atom_site_label_2
_geom_angle_atom_site_label_3
_geom_angle_site_symmetry_1
_geom_angle_site_symmetry_3
_geom_angle
_geom_angle_publ_flag
C6 C1 C2 . . 123.5(2) ?
C6 C1 I1 . . 116.38(19) ?
C2 C1 I1 . . 120.12(19) ?
C3 C2 C1 . . 118.3(2) ?
C3 C2 H2 . . 120.9 ?
C1 C2 H2 . . 120.9 ?
C2 C3 C4 . . 119.8(2) ?
C2 C3 H3 . . 120.1 ?
C4 C3 H3 . . 120.1 ?
C3 C4 C5 . . 120.7(3) ?
C3 C4 H4 . . 119.6 ?
C5 C4 H4 . . 119.6 ?
C4 C5 C6 . . 120.6(2) ?
C4 C5 H5 . . 119.7 ?
C6 C5 H5 . . 119.7 ?
C1 C6 C5 . . 117.1(2) ?
C1 C6 C7 . . 118.6(2) ?
C5 C6 C7 . . 124.2(2) ?
O1 C7 C6 . . 112.0(2) ?
O1 C7 C8 . . 108.0(2) ?
C6 C7 C8 . . 109.2(2) ?
O1 C7 C9 . . 107.7(2) ?
C6 C7 C9 . . 109.4(2) ?
C8 C7 C9 . . 110.6(2) ?
F2 C8 F3 . . 106.9(2) ?
F2 C8 F1 . . 107.0(2) ?
F3 C8 F1 . . 106.7(2) ?
F2 C8 C7 . . 112.1(2) ?
F3 C8 C7 . . 114.5(2) ?
F1 C8 C7 . . 109.2(2) ?
F4 C9 F5 . . 106.8(2) ?
F4 C9 F6 . . 106.6(2) ?
F5 C9 F6 . . 106.4(2) ?
F4 C9 C7 . . 112.2(2) ?
F5 C9 C7 . . 114.6(2) ?
F6 C9 C7 . . 109.7(2) ?
C15 C10 C11 . . 122.2(2) ?
C15 C10 I1 . . 116.15(19) ?
C11 C10 I1 . . 120.74(18) ?
C12 C11 C10 . . 115.3(2) ?
C12 C11 H11 . . 122.3 ?
C10 C11 H11 . . 122.3 ?
O2 C12 C11 . . 127.7(2) ?
O2 C12 C13 . . 109.3(2) ?
C11 C12 C13 . . 122.9(2) ?
C14 C13 N1 . . 132.1(2) ?
C14 C13 C12 . . 121.8(2) ?
N1 C13 C12 . . 106.1(2) ?
C13 C14 C15 . . 116.5(2) ?
C13 C14 H14 . . 121.8 ?
C15 C14 H14 . . 121.8 ?
C14 C15 C10 . . 121.3(2) ?
C14 C15 H15 . . 119.4 ?
C10 C15 H15 . . 119.4 ?
O3 C16 N1 . . 129.9(2) ?
O3 C16 O2 . . 122.2(2) ?
N1 C16 O2 . . 107.8(2) ?
N1 C17 H17A . . 109.5 ?
N1 C17 H17B . . 109.5 ?
H17A C17 H17B . . 109.5 ?
N1 C17 H17C . . 109.5 ?
H17A C17 H17C . . 109.5 ?
H17B C17 H17C . . 109.5 ?
C1 I1 C10 . . 94.78(10) ?
C1 I1 O1 . . 76.58(8) ?
C10 I1 O1 . . 169.35(9) ?
C16 N1 C13 . . 109.6(2) ?
C16 N1 C17 . . 123.7(2) ?
C13 N1 C17 . . 125.9(2) ?
C7 O1 I1 . . 116.07(15) ?
C12 O2 C16 . . 107.09(19) ?

loop_
_geom_bond_atom_site_label_1
_geom_bond_atom_site_label_2
_geom_bond_site_symmetry_2
_geom_bond_distance
_geom_bond_publ_flag
C1 C6 . 1.383(4) ?
C1 C2 . 1.389(4) ?
C1 I1 . 2.118(3) ?
C2 C3 . 1.386(4) ?
C2 H2 . 0.95 ?
C3 C4 . 1.389(4) ?
C3 H3 . 0.95 ?
C4 C5 . 1.390(4) ?
C4 H4 . 0.95 ?
C5 C6 . 1.396(4) ?
C5 H5 . 0.95 ?
C6 C7 . 1.542(4) ?
C7 O1 . 1.360(3) ?
C7 C8 . 1.541(4) ?
C7 C9 . 1.543(4) ?
C8 F2 . 1.334(3) ?
C8 F3 . 1.336(3) ?
C8 F1 . 1.343(3) ?
C9 F4 . 1.333(3) ?
C9 F5 . 1.338(3) ?
C9 F6 . 1.343(3) ?
C10 C15 . 1.398(4) ?
C10 C11 . 1.400(4) ?
C10 I1 . 2.145(2) ?
C11 C12 . 1.379(3) ?
C11 H11 . 0.95 ?
C12 O2 . 1.379(3) ?
C12 C13 . 1.392(3) ?
C13 C14 . 1.378(3) ?
C13 N1 . 1.389(3) ?
C14 C15 . 1.396(4) ?
C14 H14 . 0.95 ?
C15 H15 . 0.95 ?
C16 O3 . 1.198(3) ?
C16 N1 . 1.364(3) ?
C16 O2 . 1.399(3) ?
C17 N1 . 1.457(3) ?
C17 H17A . 0.98 ?
C17 H17B . 0.98 ?
C17 H17C . 0.98 ?
I1 O1 . 2.2633(19) ?
